data_4329628
loop_
_publ_author_name
'Pramuditha Abhayawardhana'
'Patricia A. Marzilli'
'Theshini Perera'
'Frank R. Fronczek'
'Luigi G. Marzilli'

_publ_section_title
;
 New Monodentate Amidine Superbasic Ligands with a Single Configuration in
 fac-[Re(CO)3(5,5'- or 6,6'-Me2bipyridine)(amidine)]BF4 Complexes
;
_journal_name_full 'Inorganic Chemistry'
_journal_page_first 7271
_journal_page_last 7283
_journal_paper_doi 10.1021/ic300625n
_journal_volume 51
_journal_year 2012
_chemical_formula_moiety 'C21 H25 N5 O3 Re, B F4 '
_chemical_formula_sum 'C21 H25 B F4 N5 O3 Re'
_chemical_formula_weight 668.47
_chemical_name_systematic
; 
 ? 
;
_space_group_IT_number 14
_symmetry_cell_setting monoclinic
_symmetry_space_group_name_Hall '-P 2yn'
_symmetry_space_group_name_H-M 'P 1 21/n 1'
_atom_sites_solution_hydrogens geom
_atom_sites_solution_primary direct
_atom_sites_solution_secondary difmap
_audit_creation_method SHELXL-97
_cell_angle_alpha 90
_cell_angle_beta 97.341(6)
_cell_angle_gamma 90
_cell_formula_units_Z 4
_cell_length_a 11.6155(10)
_cell_length_b 12.9640(14)
_cell_length_c 15.8176(11)
_cell_measurement_reflns_used 9166
_cell_measurement_temperature 95.0(5)
_cell_measurement_theta_max 34.2
_cell_measurement_theta_min 2.5
_cell_volume 2362.3(4)
_computing_cell_refinement 'HKL Scalepack (Otwinowski & Minor 1997)'
_computing_data_collection 'COLLECT (Nonius, 2000)'
_computing_data_reduction 'HKL Denzo and Scalepack (Otwinowski & Minor 1997)'
_computing_molecular_graphics 'ORTEP-3 for Windows (Farrugia, 1997)'
_computing_publication_material 'SHELXL-97 (Sheldrick, 2008)'
_computing_structure_refinement 'SHELXL-97 (Sheldrick, 2008)'
_computing_structure_solution 'SIR97 (Altomare  et al., 1999)'
_diffrn_ambient_temperature 95.0(5)
_diffrn_measured_fraction_theta_full 0.999
_diffrn_measured_fraction_theta_max 0.942
_diffrn_measurement_device 'Nonius KappaCCD'
_diffrn_measurement_method ' \w and \f scans '
_diffrn_radiation_monochromator graphite
_diffrn_radiation_source 'fine-focus sealed tube'
_diffrn_radiation_type MoK\a
_diffrn_radiation_wavelength 0.71073
_diffrn_reflns_av_R_equivalents 0.028
_diffrn_reflns_av_sigmaI/netI 0.0411
_diffrn_reflns_limit_h_max 18
_diffrn_reflns_limit_h_min -18
_diffrn_reflns_limit_k_max 20
_diffrn_reflns_limit_k_min -20
_diffrn_reflns_limit_l_max 24
_diffrn_reflns_limit_l_min -24
_diffrn_reflns_number 73080
_diffrn_reflns_theta_full 25.25
_diffrn_reflns_theta_max 34.2
_diffrn_reflns_theta_min 2.6
_exptl_absorpt_coefficient_mu 5.209
_exptl_absorpt_correction_T_max 0.712
_exptl_absorpt_correction_T_min 0.334
_exptl_absorpt_correction_type multi-scan
_exptl_absorpt_process_details 'HKL Scalepack (Otwinowski & Minor 1997)'
_exptl_crystal_colour yellow
_exptl_crystal_density_diffrn 1.880
_exptl_crystal_description needle
_exptl_crystal_F_000 1304
_exptl_crystal_size_max 0.27
_exptl_crystal_size_mid 0.08
_exptl_crystal_size_min 0.07
_refine_diff_density_max 1.369
_refine_diff_density_min -1.716
_refine_diff_density_rms 0.147
_refine_ls_extinction_coef 0.00090(9)
_refine_ls_extinction_expression Fc^*^=kFc[1+0.001xFc^2^\l^3^/sin(2\q)]^-1/4^
_refine_ls_extinction_method SHELXL
_refine_ls_goodness_of_fit_ref 1.055
_refine_ls_hydrogen_treatment mixed
_refine_ls_matrix_type full
_refine_ls_number_parameters 326
_refine_ls_number_reflns 9257
_refine_ls_number_restraints 0
_refine_ls_restrained_S_all 1.055
_refine_ls_R_factor_all 0.064
_refine_ls_R_factor_gt 0.032
_refine_ls_shift/su_max 0.001
_refine_ls_shift/su_mean 0.000
_refine_ls_structure_factor_coef Fsqd
_refine_ls_weighting_details 'calc w=1/[\s^2^(Fo^2^)+(0.0252P)^2^+1.6969P] where P=(Fo^2^+2Fc^2^)/3'
_refine_ls_weighting_scheme calc
_refine_ls_wR_factor_gt 0.0600
_refine_ls_wR_factor_ref 0.067
_reflns_number_gt 6133
_reflns_number_total 9257
_reflns_threshold_expression I>2\s(I)
_cod_data_source_file ic300625n_si_002_04.cif
_cod_data_source_block Pram23
_cod_original_sg_symbol_H-M 'P 21/n '
_cod_database_code 4329628

loop_
_symmetry_equiv_pos_as_xyz
'x, y, z'
'-x+1/2, y+1/2, -z+1/2'
'-x, -y, -z'
'x-1/2, -y-1/2, z-1/2'

loop_
_atom_site_label
_atom_site_type_symbol
_atom_site_fract_x
_atom_site_fract_y
_atom_site_fract_z
_atom_site_U_iso_or_equiv
_atom_site_adp_type
_atom_site_occupancy
_atom_site_symmetry_multiplicity
_atom_site_calc_flag
_atom_site_refinement_flags
Re1 Re 0.593876(8) 0.747089(8) 0.178186(6) 0.01820(4) Uani 1 1 d .
O1 O 0.83308(18) 0.85066(18) 0.18219(14) 0.0358(5) Uani 1 1 d .
O2 O 0.51270(18) 0.95146(16) 0.24877(14) 0.0299(5) Uani 1 1 d .
O3 O 0.53176(18) 0.83024(17) -0.00396(13) 0.0311(5) Uani 1 1 d .
N1 N 0.43086(19) 0.66477(17) 0.18028(14) 0.0196(4) Uani 1 1 d .
N2 N 0.6266(2) 0.59179(18) 0.13220(14) 0.0214(5) Uani 1 1 d .
N3 N 0.6229(2) 0.68081(19) 0.30573(15) 0.0229(5) Uani 1 1 d .
H3N H 0.562(3) 0.684(3) 0.328(2) 0.027 Uiso 1 1 d .
N4 N 0.7041(2) 0.61037(19) 0.43570(15) 0.0259(5) Uani 1 1 d .
N5 N 0.6982(3) 0.5625(2) 0.61485(17) 0.0346(6) Uani 1 1 d .
H5N H 0.664(3) 0.499(3) 0.615(2) 0.041 Uiso 1 1 d .
C1 C 0.3345(2) 0.7060(2) 0.20655(17) 0.0222(5) Uani 1 1 d .
H1 H 0.3355 0.7771 0.2210 0.027 Uiso 1 1 calc R
C2 C 0.2346(2) 0.6502(2) 0.21364(18) 0.0248(6) Uani 1 1 d .
C3 C 0.2349(3) 0.5468(2) 0.19073(19) 0.0269(6) Uani 1 1 d .
H3 H 0.1679 0.5057 0.1940 0.032 Uiso 1 1 calc R
C4 C 0.3326(3) 0.5031(2) 0.16316(18) 0.0259(6) Uani 1 1 d .
H4 H 0.3327 0.4324 0.1474 0.031 Uiso 1 1 calc R
C5 C 0.4301(2) 0.5636(2) 0.15880(17) 0.0205(5) Uani 1 1 d .
C6 C 0.5373(2) 0.5236(2) 0.12981(16) 0.0201(5) Uani 1 1 d .
C7 C 0.5483(3) 0.4241(2) 0.09913(18) 0.0262(6) Uani 1 1 d .
H7 H 0.4856 0.3768 0.0977 0.031 Uiso 1 1 calc R
C8 C 0.6509(3) 0.3944(3) 0.07073(18) 0.0302(7) Uani 1 1 d .
H8 H 0.6588 0.3264 0.0497 0.036 Uiso 1 1 calc R
C9 C 0.7426(3) 0.4636(2) 0.07273(18) 0.0271(6) Uani 1 1 d .
C10 C 0.7256(2) 0.5614(2) 0.10393(17) 0.0246(6) Uani 1 1 d .
H10 H 0.7873 0.6098 0.1055 0.030 Uiso 1 1 calc R
C11 C 0.1315(3) 0.7004(3) 0.2459(2) 0.0365(7) Uani 1 1 d .
H11A H 0.1409 0.7755 0.2456 0.055 Uiso 1 1 calc R
H11B H 0.1261 0.6770 0.3042 0.055 Uiso 1 1 calc R
H11C H 0.0605 0.6813 0.2089 0.055 Uiso 1 1 calc R
C12 C 0.8558(3) 0.4357(3) 0.0413(2) 0.0358(8) Uani 1 1 d .
H12A H 0.8927 0.4983 0.0228 0.054 Uiso 1 1 calc R
H12B H 0.8410 0.3878 -0.0068 0.054 Uiso 1 1 calc R
H12C H 0.9073 0.4029 0.0875 0.054 Uiso 1 1 calc R
C13 C 0.7450(3) 0.8094(2) 0.18024(18) 0.0256(6) Uani 1 1 d .
C14 C 0.5439(2) 0.8744(2) 0.22249(17) 0.0223(5) Uani 1 1 d .
C15 C 0.5558(2) 0.7980(2) 0.06378(18) 0.0223(5) Uani 1 1 d .
C16 C 0.7089(2) 0.6380(2) 0.35369(18) 0.0226(5) Uani 1 1 d .
C17 C 0.8206(3) 0.6209(3) 0.31874(19) 0.0316(7) Uani 1 1 d .
H17A H 0.8309 0.5470 0.3089 0.047 Uiso 1 1 calc R
H17B H 0.8850 0.6461 0.3596 0.047 Uiso 1 1 calc R
H17C H 0.8195 0.6582 0.2648 0.047 Uiso 1 1 calc R
C18 C 0.7827(3) 0.5314(2) 0.47902(19) 0.0301(7) Uani 1 1 d .
H18A H 0.8575 0.5323 0.4553 0.036 Uiso 1 1 calc R
H18B H 0.7477 0.4621 0.4690 0.036 Uiso 1 1 calc R
C19 C 0.8035(3) 0.5531(3) 0.5744(2) 0.0326(7) Uani 1 1 d .
H19A H 0.8515 0.4967 0.6027 0.039 Uiso 1 1 calc R
H19B H 0.8485 0.6178 0.5839 0.039 Uiso 1 1 calc R
C20 C 0.6192(3) 0.6364(3) 0.56872(19) 0.0334(7) Uani 1 1 d .
H20A H 0.6515 0.7065 0.5797 0.040 Uiso 1 1 calc R
H20B H 0.5443 0.6336 0.5922 0.040 Uiso 1 1 calc R
C21 C 0.5959(3) 0.6204(3) 0.47342(19) 0.0325(7) Uani 1 1 d .
H21A H 0.5486 0.5574 0.4613 0.039 Uiso 1 1 calc R
H21B H 0.5510 0.6797 0.4471 0.039 Uiso 1 1 calc R
F1 F 0.77577(18) 0.19645(18) 0.55316(13) 0.0484(5) Uani 1 1 d .
F2 F 0.61446(19) 0.17862(18) 0.61821(13) 0.0496(6) Uani 1 1 d .
F3 F 0.5964(2) 0.2130(2) 0.47796(13) 0.0539(6) Uani 1 1 d .
F4 F 0.6656(2) 0.33508(18) 0.57538(19) 0.0765(9) Uani 1 1 d .
B1 B 0.6622(3) 0.2285(2) 0.5535(2) 0.0241(7) Uani 1 1 d .

loop_
_atom_site_aniso_label
_atom_site_aniso_U_11
_atom_site_aniso_U_22
_atom_site_aniso_U_33
_atom_site_aniso_U_23
_atom_site_aniso_U_13
_atom_site_aniso_U_12
Re1 0.01627(5) 0.02040(5) 0.01840(6) -0.00007(5) 0.00408(3) -0.00091(5)
O1 0.0235(11) 0.0453(14) 0.0395(13) -0.0024(11) 0.0078(9) -0.0096(10)
O2 0.0304(11) 0.0241(10) 0.0377(12) -0.0028(9) 0.0135(9) -0.0011(9)
O3 0.0305(12) 0.0376(12) 0.0252(11) 0.0062(9) 0.0041(9) 0.0016(10)
N1 0.0202(11) 0.0207(11) 0.0184(11) 0.0017(9) 0.0045(9) -0.0005(9)
N2 0.0206(11) 0.0256(12) 0.0180(11) -0.0004(9) 0.0027(9) 0.0015(9)
N3 0.0183(11) 0.0286(12) 0.0224(12) -0.0010(10) 0.0049(9) 0.0014(9)
N4 0.0246(12) 0.0298(13) 0.0233(12) 0.0031(10) 0.0032(10) 0.0043(10)
N5 0.0395(16) 0.0364(15) 0.0275(14) 0.0075(12) 0.0032(12) -0.0042(13)
C1 0.0210(13) 0.0237(13) 0.0227(14) 0.0006(11) 0.0061(10) -0.0002(11)
C2 0.0204(13) 0.0295(15) 0.0256(15) 0.0036(11) 0.0077(11) -0.0021(11)
C3 0.0224(14) 0.0286(15) 0.0305(16) 0.0031(12) 0.0064(12) -0.0077(11)
C4 0.0301(15) 0.0213(13) 0.0270(15) 0.0005(11) 0.0063(12) -0.0038(11)
C5 0.0224(13) 0.0205(12) 0.0186(13) 0.0027(10) 0.0032(10) -0.0004(10)
C6 0.0207(13) 0.0219(13) 0.0177(13) 0.0012(10) 0.0021(10) 0.0003(10)
C7 0.0299(15) 0.0216(13) 0.0274(15) -0.0002(11) 0.0049(12) 0.0011(11)
C8 0.0369(18) 0.0261(15) 0.0274(16) -0.0022(12) 0.0031(13) 0.0094(12)
C9 0.0270(15) 0.0341(16) 0.0206(15) 0.0004(12) 0.0041(11) 0.0084(12)
C10 0.0218(14) 0.0309(15) 0.0218(14) -0.0024(11) 0.0054(11) 0.0026(11)
C11 0.0271(16) 0.0362(18) 0.050(2) 0.0028(15) 0.0181(15) -0.0004(14)
C12 0.0324(17) 0.0423(19) 0.0335(18) -0.0053(15) 0.0071(14) 0.0116(14)
C13 0.0229(14) 0.0303(15) 0.0243(15) -0.0008(12) 0.0055(11) -0.0022(11)
C14 0.0203(13) 0.0229(13) 0.0246(14) 0.0000(11) 0.0066(11) -0.0012(10)
C15 0.0209(13) 0.0238(14) 0.0229(14) 0.0007(11) 0.0051(11) -0.0005(11)
C16 0.0232(13) 0.0214(13) 0.0239(14) -0.0041(11) 0.0052(11) 0.0000(10)
C17 0.0249(15) 0.0453(19) 0.0246(15) -0.0011(13) 0.0034(12) 0.0133(13)
C18 0.0339(17) 0.0256(15) 0.0292(17) 0.0036(12) -0.0028(13) 0.0049(12)
C19 0.0337(17) 0.0323(16) 0.0305(16) 0.0051(13) -0.0010(13) 0.0006(13)
C20 0.0339(17) 0.0401(18) 0.0268(16) 0.0062(13) 0.0066(13) -0.0005(14)
C21 0.0272(15) 0.0438(19) 0.0273(16) 0.0076(14) 0.0069(12) 0.0041(14)
F1 0.0373(12) 0.0561(14) 0.0540(13) 0.0122(11) 0.0146(10) 0.0165(10)
F2 0.0496(13) 0.0643(15) 0.0367(11) 0.0076(10) 0.0125(10) -0.0194(11)
F3 0.0481(13) 0.0784(16) 0.0372(12) 0.0078(11) 0.0131(10) 0.0306(12)
F4 0.0476(15) 0.0257(12) 0.153(3) 0.0004(13) 0.0015(17) 0.0046(10)
B1 0.0236(15) 0.0201(16) 0.0316(17) 0.0078(12) 0.0144(13) 0.0039(11)

loop_
_atom_type_symbol
_atom_type_description
_atom_type_scat_dispersion_real
_atom_type_scat_dispersion_imag
_atom_type_scat_source
C C 0.0033 0.0016 'International Tables Vol C Tables 4.2.6.8 and 6.1.1.4'
H H 0.0000 0.0000 'International Tables Vol C Tables 4.2.6.8 and 6.1.1.4'
B B 0.0013 0.0007 'International Tables Vol C Tables 4.2.6.8 and 6.1.1.4'
F F 0.0171 0.0103 'International Tables Vol C Tables 4.2.6.8 and 6.1.1.4'
N N 0.0061 0.0033 'International Tables Vol C Tables 4.2.6.8 and 6.1.1.4'
O O 0.0106 0.0060 'International Tables Vol C Tables 4.2.6.8 and 6.1.1.4'
Re Re -1.0185 7.2310 'International Tables Vol C Tables 4.2.6.8 and 6.1.1.4'

loop_
_geom_angle_atom_site_label_1
_geom_angle_atom_site_label_2
_geom_angle_atom_site_label_3
_geom_angle
C14 Re1 C15 90.27(12)
C14 Re1 C13 87.16(12)
C15 Re1 C13 88.35(12)
C14 Re1 N1 96.42(10)
C15 Re1 N1 94.98(10)
C13 Re1 N1 175.08(11)
C14 Re1 N3 91.11(10)
C15 Re1 N3 174.82(10)
C13 Re1 N3 96.71(11)
N1 Re1 N3 79.90(9)
C14 Re1 N2 171.40(10)
C15 Re1 N2 91.82(10)
C13 Re1 N2 101.24(11)
N1 Re1 N2 75.08(8)
N3 Re1 N2 86.11(9)
C1 N1 C5 118.7(2)
C1 N1 Re1 124.50(18)
C5 N1 Re1 116.67(18)
C10 N2 C6 118.8(2)
C10 N2 Re1 124.85(19)
C6 N2 Re1 116.32(18)
C16 N3 Re1 136.5(2)
C16 N3 H3N 114(2)
Re1 N3 H3N 110(2)
C16 N4 C21 120.7(2)
C16 N4 C18 121.8(2)
C21 N4 C18 112.6(2)
C19 N5 C20 110.3(2)
C19 N5 H5N 109(2)
C20 N5 H5N 110(2)
N1 C1 C2 123.6(3)
N1 C1 H1 118.2
C2 C1 H1 118.2
C1 C2 C3 116.9(3)
C1 C2 C11 120.8(3)
C3 C2 C11 122.2(3)
C4 C3 C2 120.4(3)
C4 C3 H3 119.8
C2 C3 H3 119.8
C5 C4 C3 119.3(3)
C5 C4 H4 120.3
C3 C4 H4 120.3
N1 C5 C4 121.0(3)
N1 C5 C6 116.1(2)
C4 C5 C6 122.9(2)
N2 C6 C7 120.7(3)
N2 C6 C5 115.7(2)
C7 C6 C5 123.6(3)
C8 C7 C6 119.6(3)
C8 C7 H7 120.2
C6 C7 H7 120.2
C7 C8 C9 120.2(3)
C7 C8 H8 119.9
C9 C8 H8 119.9
C10 C9 C8 117.1(3)
C10 C9 C12 120.5(3)
C8 C9 C12 122.4(3)
N2 C10 C9 123.6(3)
N2 C10 H10 118.2
C9 C10 H10 118.2
C2 C11 H11A 109.5
C2 C11 H11B 109.5
H11A C11 H11B 109.5
C2 C11 H11C 109.5
H11A C11 H11C 109.5
H11B C11 H11C 109.5
C9 C12 H12A 109.5
C9 C12 H12B 109.5
H12A C12 H12B 109.5
C9 C12 H12C 109.5
H12A C12 H12C 109.5
H12B C12 H12C 109.5
O1 C13 Re1 177.1(3)
O2 C14 Re1 179.4(3)
O3 C15 Re1 178.5(3)
N3 C16 N4 123.3(3)
N3 C16 C17 119.2(3)
N4 C16 C17 117.4(2)
C16 C17 H17A 109.5
C16 C17 H17B 109.5
H17A C17 H17B 109.5
C16 C17 H17C 109.5
H17A C17 H17C 109.5
H17B C17 H17C 109.5
N4 C18 C19 110.0(2)
N4 C18 H18A 109.7
C19 C18 H18A 109.7
N4 C18 H18B 109.7
C19 C18 H18B 109.7
H18A C18 H18B 108.2
N5 C19 C18 114.5(3)
N5 C19 H19A 108.6
C18 C19 H19A 108.6
N5 C19 H19B 108.6
C18 C19 H19B 108.6
H19A C19 H19B 107.6
N5 C20 C21 115.5(3)
N5 C20 H20A 108.4
C21 C20 H20A 108.4
N5 C20 H20B 108.4
C21 C20 H20B 108.4
H20A C20 H20B 107.5
N4 C21 C20 111.4(3)
N4 C21 H21A 109.3
C20 C21 H21A 109.3
N4 C21 H21B 109.3
C20 C21 H21B 109.3
H21A C21 H21B 108.0
F3 B1 F1 112.6(3)
F3 B1 F2 110.5(3)
F1 B1 F2 109.6(3)
F3 B1 F4 110.7(3)
F1 B1 F4 107.2(3)
F2 B1 F4 106.0(3)

loop_
_geom_bond_atom_site_label_1
_geom_bond_atom_site_label_2
_geom_bond_distance
Re1 C14 1.912(3)
Re1 C15 1.924(3)
Re1 C13 1.929(3)
Re1 N1 2.177(2)
Re1 N3 2.179(2)
Re1 N2 2.190(2)
O1 C13 1.151(3)
O2 C14 1.158(3)
O3 C15 1.151(3)
N1 C1 1.352(3)
N1 C5 1.354(3)
N2 C10 1.345(3)
N2 C6 1.359(3)
N3 C16 1.300(4)
N3 H3N 0.83(3)
N4 C16 1.354(4)
N4 C21 1.464(4)
N4 C18 1.480(4)
N5 C19 1.456(4)
N5 C20 1.457(4)
N5 H5N 0.92(4)
C1 C2 1.384(4)
C1 H1 0.9500
C2 C3 1.389(4)
C2 C11 1.508(4)
C3 C4 1.387(4)
C3 H3 0.9500
C4 C5 1.386(4)
C4 H4 0.9500
C5 C6 1.476(4)
C6 C7 1.390(4)
C7 C8 1.381(4)
C7 H7 0.9500
C8 C9 1.390(4)
C8 H8 0.9500
C9 C10 1.384(4)
C9 C12 1.508(4)
C10 H10 0.9500
C11 H11A 0.9800
C11 H11B 0.9800
C11 H11C 0.9800
C12 H12A 0.9800
C12 H12B 0.9800
C12 H12C 0.9800
C16 C17 1.490(4)
C17 H17A 0.9800
C17 H17B 0.9800
C17 H17C 0.9800
C18 C19 1.524(4)
C18 H18A 0.9900
C18 H18B 0.9900
C19 H19A 0.9900
C19 H19B 0.9900
C20 C21 1.511(4)
C20 H20A 0.9900
C20 H20B 0.9900
C21 H21A 0.9900
C21 H21B 0.9900
F1 B1 1.384(4)
F2 B1 1.385(4)
F3 B1 1.349(4)
F4 B1 1.424(4)

loop_
_geom_hbond_atom_site_label_D
_geom_hbond_atom_site_label_H
_geom_hbond_atom_site_label_A
_geom_hbond_distance_DH
_geom_hbond_distance_HA
_geom_hbond_distance_DA
_geom_hbond_angle_DHA
N5 H5N F4 0.92(4) 2.22(4) 3.027(4) 147(3)

loop_
_geom_torsion_atom_site_label_1
_geom_torsion_atom_site_label_2
_geom_torsion_atom_site_label_3
_geom_torsion_atom_site_label_4
_geom_torsion
C14 Re1 N1 C1 0.5(2)
C15 Re1 N1 C1 -90.3(2)
N3 Re1 N1 C1 90.5(2)
N2 Re1 N1 C1 179.1(2)
C14 Re1 N1 C5 -175.1(2)
C15 Re1 N1 C5 94.1(2)
N3 Re1 N1 C5 -85.08(19)
N2 Re1 N1 C5 3.56(18)
C15 Re1 N2 C10 81.1(2)
C13 Re1 N2 C10 -7.6(2)
N1 Re1 N2 C10 175.8(2)
N3 Re1 N2 C10 -103.7(2)
C15 Re1 N2 C6 -96.4(2)
C13 Re1 N2 C6 174.90(19)
N1 Re1 N2 C6 -1.76(18)
N3 Re1 N2 C6 78.81(19)
C14 Re1 N3 C16 -124.3(3)
C13 Re1 N3 C16 -37.0(3)
N1 Re1 N3 C16 139.4(3)
N2 Re1 N3 C16 63.8(3)
C5 N1 C1 C2 0.6(4)
Re1 N1 C1 C2 -174.8(2)
N1 C1 C2 C3 -1.1(4)
N1 C1 C2 C11 178.2(3)
C1 C2 C3 C4 0.7(4)
C11 C2 C3 C4 -178.5(3)
C2 C3 C4 C5 0.1(4)
C1 N1 C5 C4 0.3(4)
Re1 N1 C5 C4 176.1(2)
C1 N1 C5 C6 179.4(2)
Re1 N1 C5 C6 -4.8(3)
C3 C4 C5 N1 -0.6(4)
C3 C4 C5 C6 -179.7(3)
C10 N2 C6 C7 0.3(4)
Re1 N2 C6 C7 178.0(2)
C10 N2 C6 C5 -177.8(2)
Re1 N2 C6 C5 -0.1(3)
N1 C5 C6 N2 3.2(3)
C4 C5 C6 N2 -177.7(2)
N1 C5 C6 C7 -174.8(3)
C4 C5 C6 C7 4.3(4)
N2 C6 C7 C8 -0.1(4)
C5 C6 C7 C8 177.8(3)
C6 C7 C8 C9 -0.1(4)
C7 C8 C9 C10 0.0(4)
C7 C8 C9 C12 -179.1(3)
C6 N2 C10 C9 -0.4(4)
Re1 N2 C10 C9 -177.9(2)
C8 C9 C10 N2 0.3(4)
C12 C9 C10 N2 179.4(3)
Re1 N3 C16 N4 174.5(2)
Re1 N3 C16 C17 -3.4(4)
C21 N4 C16 N3 4.8(4)
C18 N4 C16 N3 158.1(3)
C21 N4 C16 C17 -177.2(3)
C18 N4 C16 C17 -23.9(4)
C16 N4 C18 C19 151.2(3)
C21 N4 C18 C19 -53.6(3)
C20 N5 C19 C18 -51.8(4)
N4 C18 C19 N5 54.3(4)
C19 N5 C20 C21 49.9(4)
C16 N4 C21 C20 -152.3(3)
C18 N4 C21 C20 52.1(4)
N5 C20 C21 N4 -50.9(4)
